data_4322113
loop_
_publ_author_name
'Fred B. Stocker'
'Paul Fadden'
'Spencer Dreher'
'Doyle Britton'

_publ_section_title
;
 Copper(II) Complexes of Histamine and Cysteine Produced by
 Thiosulfate-Assisted Synthesis Using Copper(I) Cyanide. The in Situ
 Formation of the Thiocyanate Anion and the
 2-Amino-2-thiazoline-4-carboxylic Acid Ligand
;
_journal_name_full 'Inorganic Chemistry'
_journal_page_first 3251
_journal_page_last 3253
_journal_paper_doi 10.1021/ic9814118
_journal_volume 38
_journal_year 1999
_chemical_compound_source synthesis
_chemical_formula_sum 'C12 H18 Cu N8 S2'
_chemical_formula_weight 402.00
_chemical_name_systematic
;
 bis(histamine)copper(II) thiocyanate
;
_space_group_IT_number 2
_symmetry_cell_setting triclinic
_symmetry_space_group_name_Hall '-P 1'
_symmetry_space_group_name_H-M 'P -1'
_atom_sites_solution_hydrogens geom
_atom_sites_solution_primary direct
_atom_sites_solution_secondary difmap
_audit_creation_method 'SHELXL plus manual editing'
_cell_angle_alpha 87.81(2)
_cell_angle_beta 85.74(2)
_cell_angle_gamma 66.93(2)
_cell_formula_units_Z 2
_cell_length_a 8.552(2)
_cell_length_b 9.254(2)
_cell_length_c 11.625(2)
_cell_measurement_reflns_used 25
_cell_measurement_temperature 293(2)
_cell_measurement_theta_max 22
_cell_measurement_theta_min 12
_cell_volume 844.0(3)
_computing_cell_refinement 'Enraf-Nonius CAD-4 Version 5.0'
_computing_data_collection 'Enraf-Nonius CAD-4 Version 5.0'
_computing_data_reduction 'TEXSAN (Moleular Structure Corp., 1985)'
_computing_molecular_graphics 'SHELXTL V5.0'
_computing_structure_refinement 'SHELXL-93 (Sheldrick, 1993)'
_computing_structure_solution
;
MITHRIL (Gilmore, 1984); DIRDIF(BUERSKENS, 1984)
;
_diffrn_ambient_temperature 297(2)
_diffrn_measurement_device 'Enraf-Nonius CAD-4'
_diffrn_measurement_method 'omega-two theta scans'
_diffrn_radiation_monochromator graphite
_diffrn_radiation_source 'fine-focus sealed tube'
_diffrn_radiation_type MoK\a
_diffrn_radiation_wavelength 0.71073
_diffrn_reflns_av_R_equivalents 0.034
_diffrn_reflns_av_sigmaI/netI 0.0792
_diffrn_reflns_limit_h_max 10
_diffrn_reflns_limit_h_min -6
_diffrn_reflns_limit_k_max 11
_diffrn_reflns_limit_k_min -10
_diffrn_reflns_limit_l_max 14
_diffrn_reflns_limit_l_min -14
_diffrn_reflns_number 4827
_diffrn_reflns_theta_max 25.97
_diffrn_reflns_theta_min 1.76
_diffrn_standards_decay_% 'less than 1 %'
_diffrn_standards_interval_time '100 sec'
_diffrn_standards_number 3
_exptl_absorpt_coefficient_mu 1.552
_exptl_absorpt_correction_T_max 0.88
_exptl_absorpt_correction_T_min 0.73
_exptl_absorpt_correction_type empirical
_exptl_crystal_colour blue
_exptl_crystal_density_diffrn 1.582(1)
_exptl_crystal_density_meas ?
_exptl_crystal_description needle
_exptl_crystal_F_000 414
_exptl_crystal_size_max 0.50
_exptl_crystal_size_mid 0.15
_exptl_crystal_size_min 0.08
_refine_diff_density_max 0.610
_refine_diff_density_min -0.573
_refine_diff_density_rms 0.081
_refine_ls_extinction_method none
_refine_ls_goodness_of_fit_all 1.033
_refine_ls_goodness_of_fit_obs 1.080
_refine_ls_hydrogen_treatment 'idealized positions'
_refine_ls_matrix_type full
_refine_ls_number_parameters 211
_refine_ls_number_reflns 3317
_refine_ls_number_restraints 0
_refine_ls_restrained_S_all 1.033
_refine_ls_restrained_S_obs 1.080
_refine_ls_R_factor_all 0.0640
_refine_ls_R_factor_obs 0.0434
_refine_ls_shift/esd_max 0.001
_refine_ls_shift/esd_mean 0.000
_refine_ls_structure_factor_coef Fsqd
_refine_ls_weighting_details 'w=1/[\s^2^(Fo^2^)+(0.0290P)^2^+0.2670P] where P=(Fo^2^+2Fc^2^)/3'
_refine_ls_weighting_scheme calc
_refine_ls_wR_factor_all 0.1112
_refine_ls_wR_factor_obs 0.1006
_reflns_number_observed 2528
_reflns_number_total 3317
_reflns_observed_criterion >2sigma(I)
_cod_data_source_file ic9814118_1.cif
_cod_data_source_block 1
_cod_depositor_comments
;
The following automatic conversions were performed:

'_exptl_crystal_density_meas' value 'not measured' was changed to '?'
- the value is perceived as not measured.

Automatic conversion script
Id: cif_fix_values 3008 2015-01-20 13:52:24Z robertas 

The following automatic conversions were performed:

'_refine_ls_weighting_scheme' value 'calc
w=1/[\s^2^(Fo^2^)+(0.0290P)^2^+0.2670P] where P=(Fo^2^+2Fc^2^)/3' was
changed to 'calc'. New tag '_refine_ls_weighting_details' was
created. The value of the new tag was set to
'w=1/[\s^2^(Fo^2^)+(0.0290P)^2^+0.2670P] where P=(Fo^2^+2Fc^2^)/3'.

Automatic conversion script
Id: cif_fix_values 3143 2015-03-26 13:38:13Z robertas 
;
_cod_database_code 4322113

loop_
_symmetry_equiv_pos_as_xyz
'x, y, z'
'-x, -y, -z'

loop_
_atom_site_aniso_label
_atom_site_aniso_U_11
_atom_site_aniso_U_22
_atom_site_aniso_U_33
_atom_site_aniso_U_23
_atom_site_aniso_U_13
_atom_site_aniso_U_12
Cu1 0.0269(3) 0.0308(3) 0.0335(4) 0.0054(2) -0.0049(2) -0.0098(2)
N11 0.0312(14) 0.0330(15) 0.027(2) -0.0013(12) -0.0034(12) -0.0121(12)
N13 0.043(2) 0.041(2) 0.031(2) -0.0017(13) -0.0032(13) -0.0241(14)
N18 0.0314(15) 0.038(2) 0.030(2) 0.0044(13) -0.0040(12) -0.0113(13)
C12 0.036(2) 0.036(2) 0.029(2) -0.0002(15) -0.0041(15) -0.015(2)
C14 0.048(2) 0.033(2) 0.030(2) -0.0029(15) -0.006(2) -0.013(2)
C15 0.038(2) 0.030(2) 0.024(2) -0.0046(14) -0.0029(14) -0.0086(15)
C16 0.033(2) 0.034(2) 0.044(2) -0.001(2) 0.000(2) -0.0025(15)
C17 0.030(2) 0.047(2) 0.043(2) 0.010(2) -0.009(2) -0.014(2)
Cu2 0.0301(3) 0.0283(3) 0.0337(4) -0.0052(2) 0.0012(3) -0.0121(2)
N21 0.035(2) 0.0294(15) 0.029(2) 0.0005(12) -0.0036(12) -0.0106(12)
N23 0.042(2) 0.038(2) 0.038(2) 0.0028(14) 0.0053(14) -0.0056(14)
N28 0.038(2) 0.037(2) 0.041(2) -0.0057(14) 0.0041(14) -0.0172(14)
C22 0.039(2) 0.035(2) 0.042(2) 0.001(2) -0.001(2) -0.010(2)
C24 0.057(2) 0.031(2) 0.028(2) -0.0043(15) 0.001(2) -0.012(2)
C25 0.046(2) 0.030(2) 0.026(2) -0.0006(14) -0.002(2) -0.014(2)
C26 0.050(2) 0.034(2) 0.044(2) -0.007(2) -0.009(2) -0.020(2)
C27 0.049(2) 0.038(2) 0.049(2) 0.000(2) 0.001(2) -0.026(2)
S1 0.0632(7) 0.0387(5) 0.0305(5) -0.0031(4) 0.0004(5) -0.0108(5)
N1 0.051(2) 0.038(2) 0.062(2) 0.001(2) 0.009(2) -0.013(2)
C1 0.036(2) 0.046(2) 0.032(2) -0.001(2) 0.003(2) -0.020(2)
S2 0.0494(6) 0.0589(7) 0.0575(7) -0.0005(5) -0.0073(5) -0.0143(5)
N2 0.061(3) 0.165(5) 0.071(3) 0.043(3) -0.005(2) -0.049(3)
C2 0.035(2) 0.073(3) 0.050(3) -0.003(2) 0.006(2) -0.023(2)

loop_
_atom_site_label
_atom_site_type_symbol
_atom_site_fract_x
_atom_site_fract_y
_atom_site_fract_z
_atom_site_U_iso_or_equiv
_atom_site_thermal_displace_type
_atom_site_occupancy
_atom_site_calc_flag
_atom_site_refinement_flags
_atom_site_disorder_group
Cu1 Cu 0.5000 0.5000 0.0000 0.0308(2) Uani 1 d S .
N11 N 0.5259(3) 0.6987(3) -0.0599(2) 0.0304(6) Uani 1 d . .
N13 N 0.6309(4) 0.8661(4) -0.1327(3) 0.0361(7) Uani 1 d . .
H13 H 0.7036 0.9042 -0.1588 0.043 Uiso 1 calc . .
N18 N 0.2533(3) 0.5867(3) -0.0366(3) 0.0339(7) Uani 1 d . .
H18A H 0.2372 0.5112 -0.0747 0.041 Uiso 1 calc . .
H18B H 0.1916 0.5992 0.0311 0.041 Uiso 1 calc . .
C12 C 0.6671(4) 0.7183(4) -0.0961(3) 0.0332(8) Uani 1 d . .
H12 H 0.7762 0.6401 -0.0962 0.040 Uiso 1 calc . .
C14 C 0.4593(5) 0.9453(4) -0.1211(3) 0.0372(8) Uani 1 d . .
H14 H 0.3986 1.0499 -0.1406 0.045 Uiso 1 calc . .
C15 C 0.3933(4) 0.8422(4) -0.0756(3) 0.0316(7) Uani 1 d . .
C16 C 0.2124(5) 0.8643(4) -0.0515(3) 0.0403(9) Uani 1 d . .
H16A H 0.1393 0.9646 -0.0832 0.048 Uiso 1 calc . .
H16B H 0.1867 0.8661 0.0312 0.048 Uiso 1 calc . .
C17 C 0.1758(4) 0.7343(4) -0.1033(3) 0.0400(9) Uani 1 d . .
H17A H 0.0536 0.7639 -0.1027 0.048 Uiso 1 calc . .
H17B H 0.2217 0.7184 -0.1828 0.048 Uiso 1 calc . .
Cu2 Cu 0.5000 0.5000 0.5000 0.0306(2) Uani 1 d S .
N21 N 0.3224(4) 0.7089(3) 0.5564(2) 0.0316(6) Uani 1 d . .
N23 N 0.0832(4) 0.8972(4) 0.6165(3) 0.0430(8) Uani 1 d . .
H23 H -0.0240 0.9490 0.6319 0.052 Uiso 1 calc . .
N28 N 0.6815(4) 0.5870(3) 0.4809(3) 0.0380(7) Uani 1 d . .
H28A H 0.7565 0.5402 0.5346 0.046 Uiso 1 calc . .
H28B H 0.7371 0.5554 0.4118 0.046 Uiso 1 calc . .
C22 C 0.1543(5) 0.7554(4) 0.5682(3) 0.0399(9) Uani 1 d . .
H22 H 0.0943 0.6974 0.5459 0.048 Uiso 1 calc . .
C24 C 0.2102(5) 0.9452(4) 0.6373(3) 0.0407(9) Uani 1 d . .
H24 H 0.1976 1.0393 0.6705 0.049 Uiso 1 calc . .
C25 C 0.3579(5) 0.8293(4) 0.6001(3) 0.0343(8) Uani 1 d . .
C26 C 0.5362(5) 0.8184(4) 0.5999(3) 0.0410(9) Uani 1 d . .
H26A H 0.5923 0.7492 0.6622 0.049 Uiso 1 calc . .
H26B H 0.5345 0.9217 0.6141 0.049 Uiso 1 calc . .
C27 C 0.6372(5) 0.7579(4) 0.4879(4) 0.0428(9) Uani 1 d . .
H27A H 0.5707 0.8114 0.4236 0.051 Uiso 1 calc . .
H27B H 0.7403 0.7784 0.4835 0.051 Uiso 1 calc . .
S1 S 0.42708(14) 0.59924(12) 0.24945(9) 0.0470(3) Uani 1 d . .
N1 N 0.2469(4) 0.9233(4) 0.2699(3) 0.0526(9) Uani 1 d . .
C1 C 0.3214(5) 0.7894(5) 0.2615(3) 0.0369(8) Uani 1 d . .
S2 S 0.90722(15) 0.67482(14) 0.15917(11) 0.0572(3) Uani 1 d . .
N2 N 1.0482(6) 0.4812(7) 0.3443(4) 0.098(2) Uani 1 d . .
C2 C 0.9912(5) 0.5622(6) 0.2675(4) 0.0526(11) Uani 1 d . .

loop_
_atom_type_symbol
_atom_type_description
_atom_type_scat_dispersion_real
_atom_type_scat_dispersion_imag
_atom_type_scat_source
C C 0.0033 0.0016 'International Tables Vol C Tables 4.2.6.8 and 6.1.1.4'
H H 0.0000 0.0000 'International Tables Vol C Tables 4.2.6.8 and 6.1.1.4'
N N 0.0061 0.0033 'International Tables Vol C Tables 4.2.6.8 and 6.1.1.4'
S S 0.1246 0.1234 'International Tables Vol C Tables 4.2.6.8 and 6.1.1.4'
Cu Cu 0.3201 1.2651 'International Tables Vol C Tables 4.2.6.8 and 6.1.1.4'

loop_
_geom_angle_atom_site_label_1
_geom_angle_atom_site_label_2
_geom_angle_atom_site_label_3
_geom_angle
_geom_angle_site_symmetry_1
_geom_angle_site_symmetry_3
_geom_angle_publ_flag
N18 Cu1 N18 180.0 . 2_665 ?
N18 Cu1 N11 91.33(12) . . ?
N18 Cu1 N11 88.67(12) 2_665 . ?
N18 Cu1 N11 88.67(12) . 2_665 ?
N18 Cu1 N11 91.33(12) 2_665 2_665 ?
N11 Cu1 N11 180.0 . 2_665 ?
C12 N11 C15 106.1(3) . . ?
C12 N11 Cu1 128.5(2) . . ?
C15 N11 Cu1 125.3(2) . . ?
C12 N13 C14 108.0(3) . . ?
C17 N18 Cu1 122.1(2) . . ?
N11 C12 N13 110.6(3) . . ?
N13 C14 C15 106.8(3) . . ?
C14 C15 N11 108.5(3) . . ?
C14 C15 C16 129.4(3) . . ?
N11 C15 C16 122.0(3) . . ?
C15 C16 C17 111.4(3) . . ?
N18 C17 C16 110.2(3) . . ?
N28 Cu2 N28 179.999(1) 2_666 . ?
N28 Cu2 N21 87.95(12) 2_666 . ?
N28 Cu2 N21 92.05(12) . . ?
N28 Cu2 N21 92.05(12) 2_666 2_666 ?
N28 Cu2 N21 87.95(12) . 2_666 ?
N21 Cu2 N21 180.0 . 2_666 ?
C22 N21 C25 105.8(3) . . ?
C22 N21 Cu2 129.0(2) . . ?
C25 N21 Cu2 125.0(2) . . ?
C22 N23 C24 108.1(3) . . ?
C27 N28 Cu2 120.7(2) . . ?
N21 C22 N23 110.6(3) . . ?
C25 C24 N23 106.5(3) . . ?
C24 C25 N21 109.0(3) . . ?
C24 C25 C26 130.2(3) . . ?
N21 C25 C26 120.9(3) . . ?
C25 C26 C27 112.7(3) . . ?
N28 C27 C26 109.4(3) . . ?
N1 C1 S1 179.9(4) . . ?
N2 C2 S2 178.7(5) . . ?

loop_
_geom_bond_atom_site_label_1
_geom_bond_atom_site_label_2
_geom_bond_distance
_geom_bond_site_symmetry_2
_geom_bond_publ_flag
Cu1 N18 2.014(3) . ?
Cu1 N18 2.014(3) 2_665 ?
Cu1 N11 2.028(3) . ?
Cu1 N11 2.028(3) 2_665 ?
N11 C12 1.326(4) . ?
N11 C15 1.384(4) . ?
N13 C12 1.338(5) . ?
N13 C14 1.358(5) . ?
N18 C17 1.481(4) . ?
C14 C15 1.360(5) . ?
C15 C16 1.485(5) . ?
C16 C17 1.512(5) . ?
Cu2 N28 2.005(3) 2_666 ?
Cu2 N28 2.005(3) . ?
Cu2 N21 2.031(3) . ?
Cu2 N21 2.031(3) 2_666 ?
N21 C22 1.327(5) . ?
N21 C25 1.387(4) . ?
N23 C22 1.337(5) . ?
N23 C24 1.364(5) . ?
N28 C27 1.479(5) . ?
C24 C25 1.350(5) . ?
C25 C26 1.489(5) . ?
C26 C27 1.505(6) . ?
S1 C1 1.639(4) . ?
N1 C1 1.154(5) . ?
S2 C2 1.623(5) . ?
N2 C2 1.151(6) . ?
